data_4118697
loop_
_publ_author_name
'Akira Nishimura'
'Masato Ohashi'
'Sensuke Ogoshi'

_publ_contact_author_email ogoshi@chem.eng.osaka-u.ac.jp
_publ_contact_author_fax '+81 6 6879 7394'
_publ_contact_author_name 'Prof. Sensuke Ogoshi'
_publ_contact_author_phone '+81 6 6879 7393'
_publ_section_title
;
 Nickel-Catalyzed Intermolecular [2 + 2] Cycloaddition of Conjugated
 Enynes with Alkenes
;
_journal_name_full 'Journal of the American Chemical Society'
_journal_page_first 15692
_journal_page_last 15695
_journal_paper_doi 10.1021/ja3074775
_journal_volume 134
_journal_year 2012
_chemical_formula_moiety 'C50 H68 N2 Ni O'
_chemical_formula_sum 'C50 H68 N2 Ni O'
_chemical_formula_weight 771.80
_space_group_IT_number 14
_symmetry_cell_setting monoclinic
_symmetry_Int_Tables_number 14
_symmetry_space_group_name_Hall '-P 2yn'
_symmetry_space_group_name_H-M 'P 1 21/n 1'
_atom_sites_solution_hydrogens geom
_atom_sites_solution_primary direct
_atom_sites_solution_secondary difmap
_cell_angle_alpha 90.0000
_cell_angle_beta 94.353(7)
_cell_angle_gamma 90.0000
_cell_formula_units_Z 4
_cell_length_a 13.154(4)
_cell_length_b 12.910(4)
_cell_length_c 27.042(8)
_cell_measurement_reflns_used 21740
_cell_measurement_temperature 123(2)
_cell_measurement_theta_max 27.60
_cell_measurement_theta_min 3.00
_cell_volume 4579(2)
_computing_cell_refinement 'CrystalClear-SM Auto 2.0 r4'
_computing_data_collection 'CrystalClear-SM Auto 2.0 r4 (Rigaku, 2009)'
_computing_data_reduction 'CrystalClear-SM Auto 2.0 r4'
_computing_molecular_graphics 'CrystalStructure 4.0'
_computing_publication_material 'CrystalStructure 4.0 (Rigaku, 2010)'
_computing_structure_refinement 'SHELXL97 (Sheldrick, 2008)'
_computing_structure_solution 'SIR92 (Altomare, et al., 1994)'
_diffrn_ambient_temperature 123(2)
_diffrn_detector_area_resol_mean 6.827
_diffrn_measured_fraction_theta_full 0.991
_diffrn_measured_fraction_theta_max 0.991
_diffrn_measurement_device_type 'Rigaku XtaLAB mini'
_diffrn_measurement_method \w
_diffrn_radiation_type 'Mo K\a'
_diffrn_radiation_wavelength 0.71075
_diffrn_reflns_av_R_equivalents 0.1122
_diffrn_reflns_limit_h_max 16
_diffrn_reflns_limit_h_min -16
_diffrn_reflns_limit_k_max 16
_diffrn_reflns_limit_k_min -16
_diffrn_reflns_limit_l_max 35
_diffrn_reflns_limit_l_min -35
_diffrn_reflns_number 38609
_diffrn_reflns_theta_full 27.48
_diffrn_reflns_theta_max 27.49
_diffrn_standards_number 0
_exptl_absorpt_coefficient_mu 0.459
_exptl_absorpt_correction_T_max 0.863
_exptl_absorpt_correction_T_min 0.536
_exptl_absorpt_correction_type multi-scan
_exptl_absorpt_process_details 'REQAB (Rigaku, 1998)'
_exptl_crystal_colour yellow
_exptl_crystal_density_diffrn 1.119
_exptl_crystal_description block
_exptl_crystal_F_000 1672.00
_exptl_crystal_size_max 0.510
_exptl_crystal_size_mid 0.410
_exptl_crystal_size_min 0.320
_refine_diff_density_max 0.620
_refine_diff_density_min -0.530
_refine_ls_extinction_method none
_refine_ls_goodness_of_fit_ref 1.023
_refine_ls_hydrogen_treatment constr
_refine_ls_number_parameters 498
_refine_ls_number_reflns 10382
_refine_ls_number_restraints 9
_refine_ls_R_factor_gt 0.0726
_refine_ls_shift/su_max 0.001
_refine_ls_structure_factor_coef Fsqd
_refine_ls_weighting_details 'w = 1/[\s^2^(Fo^2^)+(0.0531P)^2^+3.1711P] where P=(Fo^2^+2Fc^2^)/3'
_refine_ls_weighting_scheme calc
_refine_ls_wR_factor_ref 0.1669
_reflns_number_gt 6079
_reflns_number_total 10389
_reflns_threshold_expression F^2^>2.0\s(F^2^)
_cod_data_source_file ja3074775_si_002_2.cif
_cod_data_source_block 4bf
_cod_original_cell_volume 4579(3)
_cod_database_code 4118697

loop_
_symmetry_equiv_pos_site_id
_symmetry_equiv_pos_as_xyz
1 +X,+Y,+Z
2 1/2-X,1/2+Y,1/2-Z
3 -X,-Y,-Z
4 1/2+X,1/2-Y,1/2+Z

loop_
_atom_site_label
_atom_site_type_symbol
_atom_site_fract_x
_atom_site_fract_y
_atom_site_fract_z
_atom_site_U_iso_or_equiv
_atom_site_adp_type
_atom_site_occupancy
_atom_site_symmetry_multiplicity
_atom_site_calc_flag
_atom_site_refinement_flags
Ni1 Ni 0.50872(3) 0.12890(3) 0.347374(15) 0.03078(14) Uani 1.0 4 d .
O1 O 0.35290(19) 0.27437(19) 0.27537(9) 0.0430(7) Uani 1.0 4 d .
N1 N 0.4582(2) 0.0292(2) 0.24899(10) 0.0282(7) Uani 1.0 4 d .
N2 N 0.3522(2) -0.0151(2) 0.30169(10) 0.0316(7) Uani 1.0 4 d .
C1 C 0.5551(3) 0.0193(3) 0.39905(13) 0.0421(10) Uani 1.0 4 d .
C2 C 0.5585(3) 0.1199(3) 0.42039(12) 0.0364(9) Uani 1.0 4 d .
C3 C 0.6028(3) 0.1960(3) 0.39269(12) 0.0347(9) Uani 1.0 4 d .
C4 C 0.6575(3) 0.2783(3) 0.38061(12) 0.0345(9) Uani 1.0 4 d .
C5 C 0.6117(3) 0.3329(3) 0.33460(12) 0.0334(9) Uani 1.0 4 d .
C6 C 0.5239(3) 0.2652(3) 0.30992(12) 0.0333(9) Uani 1.0 4 d .
C7 C 0.4208(3) 0.3042(3) 0.30669(13) 0.0339(9) Uani 1.0 4 d .
C8 C 0.4924(4) 0.1471(4) 0.46163(14) 0.0548(12) Uani 1.0 4 d .
C9 C 0.7541(3) 0.3100(3) 0.40748(13) 0.0393(9) Uani 1.0 4 d .
C10 C 0.7863(4) 0.2638(4) 0.45243(16) 0.0701(15) Uani 1.0 4 d .
C11 C 0.8778(4) 0.2913(5) 0.47817(19) 0.089(2) Uani 1.0 4 d .
C12 C 0.9390(4) 0.3669(4) 0.45928(18) 0.0758(16) Uani 1.0 4 d .
C13 C 0.9088(4) 0.4124(4) 0.41550(17) 0.0658(14) Uani 1.0 4 d .
C14 C 0.8178(3) 0.3849(4) 0.38956(15) 0.0506(11) Uani 1.0 4 d .
C15 C 0.5723(3) 0.4411(3) 0.34835(14) 0.0414(10) Uani 1.0 4 d .
C16 C 0.4772(3) 0.4305(3) 0.37691(14) 0.0449(10) Uani 1.0 4 d .
C17 C 0.3903(3) 0.3860(3) 0.34373(15) 0.0465(10) Uani 1.0 4 d .
C18 C 0.4378(3) 0.0439(3) 0.29746(12) 0.0303(8) Uani 1.0 4 d .
C19 C 0.3858(3) -0.0355(3) 0.22474(13) 0.0363(9) Uani 1.0 4 d .
C20 C 0.3199(3) -0.0626(3) 0.25739(13) 0.0363(9) Uani 1.0 4 d .
C21 C 0.5485(3) 0.0644(3) 0.22610(12) 0.0300(8) Uani 1.0 4 d .
C22 C 0.5387(3) 0.1374(3) 0.18781(12) 0.0326(8) Uani 1.0 4 d .
C23 C 0.6265(3) 0.1650(3) 0.16577(14) 0.0399(9) Uani 1.0 4 d .
C24 C 0.7208(3) 0.1250(3) 0.18155(14) 0.0426(10) Uani 1.0 4 d .
C25 C 0.7281(3) 0.0534(3) 0.21960(14) 0.0404(10) Uani 1.0 4 d .
C26 C 0.6426(3) 0.0192(3) 0.24190(13) 0.0362(9) Uani 1.0 4 d .
C27 C 0.4373(3) 0.1852(3) 0.16955(13) 0.0386(9) Uani 1.0 4 d .
C28 C 0.4453(4) 0.3049(3) 0.16797(15) 0.0501(11) Uani 1.0 4 d .
C29 C 0.4018(3) 0.1421(4) 0.11855(14) 0.0523(11) Uani 1.0 4 d .
C30 C 0.6493(3) -0.0698(3) 0.27912(14) 0.0438(10) Uani 1.0 4 d .
C31 C 0.7533(4) -0.0768(4) 0.30843(16) 0.0655(14) Uani 1.0 4 d .
C32 C 0.6231(4) -0.1725(3) 0.25238(17) 0.0580(12) Uani 1.0 4 d .
C33 C 0.3102(3) -0.0380(3) 0.34865(12) 0.0327(9) Uani 1.0 4 d .
C34 C 0.2392(3) 0.0294(3) 0.36697(13) 0.0381(9) Uani 1.0 4 d .
C35 C 0.2036(4) 0.0056(3) 0.41297(14) 0.0467(10) Uani 1.0 4 d .
C36 C 0.2360(4) -0.0827(4) 0.43829(14) 0.0486(11) Uani 1.0 4 d .
C37 C 0.3039(3) -0.1498(3) 0.41843(14) 0.0416(10) Uani 1.0 4 d .
C38 C 0.3425(3) -0.1304(3) 0.37317(13) 0.0359(9) Uani 1.0 4 d .
C39 C 0.1972(4) 0.1223(3) 0.33736(15) 0.0494(11) Uani 1.0 4 d .
C40 C 0.1685(4) 0.2127(4) 0.37035(18) 0.0678(14) Uani 1.0 4 d .
C41 C 0.1039(4) 0.0887(4) 0.30393(17) 0.0720(15) Uani 1.0 4 d .
C42 C 0.4135(3) -0.2077(3) 0.35065(14) 0.0418(10) Uani 1.0 4 d .
C43 C 0.3523(4) -0.2957(3) 0.32439(15) 0.0506(11) Uani 1.0 4 d .
C44 C 0.4935(3) -0.2543(3) 0.38865(17) 0.0574(12) Uani 1.0 4 d .
C45 C 0.6626(8) -0.5014(11) 0.5064(4) 0.218(7) Uani 1.0 4 d .
C46 C 0.7472(10) -0.4139(12) 0.5050(5) 0.265(9) Uani 1.0 4 d .
C47 C 0.7245(13) -0.3219(14) 0.4757(6) 0.46(3) Uani 1.0 4 d .
C48 C 0.8206(11) -0.2538(13) 0.4779(5) 0.375(19) Uani 1.0 4 d .
C49 C 0.7898(12) -0.1528(14) 0.4551(5) 0.42(3) Uani 1.0 4 d .
C50 C 0.8813(10) -0.0806(12) 0.4514(5) 0.234(8) Uani 1.0 4 d .
H10 H 0.7449 0.2122 0.4658 0.0841 Uiso 1.0 4 calc R
H11 H 0.8984 0.2584 0.5087 0.1066 Uiso 1.0 4 calc R
H12 H 1.0013 0.3865 0.4768 0.0909 Uiso 1.0 4 calc R
H13 H 0.9506 0.4640 0.4023 0.0789 Uiso 1.0 4 calc R
H14 H 0.7986 0.4179 0.3589 0.0608 Uiso 1.0 4 calc R
H19 H 0.3839 -0.0564 0.1910 0.0436 Uiso 1.0 4 calc R
H20 H 0.2620 -0.1062 0.2515 0.0436 Uiso 1.0 4 calc R
H23 H 0.6216 0.2129 0.1390 0.0478 Uiso 1.0 4 calc R
H24 H 0.7801 0.1466 0.1664 0.0512 Uiso 1.0 4 calc R
H25 H 0.7932 0.0269 0.2308 0.0484 Uiso 1.0 4 calc R
H35 H 0.1565 0.0507 0.4270 0.0561 Uiso 1.0 4 calc R
H36 H 0.2114 -0.0974 0.4697 0.0584 Uiso 1.0 4 calc R
H37 H 0.3246 -0.2106 0.4363 0.0500 Uiso 1.0 4 calc R
H5 H 0.6656 0.3413 0.3107 0.0401 Uiso 1.0 4 calc R
H6 H 0.5416 0.2478 0.2756 0.0400 Uiso 1.0 4 calc R
H15A H 0.6260 0.4784 0.3690 0.0496 Uiso 1.0 4 calc R
H15B H 0.5559 0.4820 0.3178 0.0496 Uiso 1.0 4 calc R
H16A H 0.4920 0.3846 0.4059 0.0539 Uiso 1.0 4 calc R
H16B H 0.4575 0.4993 0.3892 0.0539 Uiso 1.0 4 calc R
H17A H 0.3556 0.4435 0.3250 0.0558 Uiso 1.0 4 calc R
H17B H 0.3403 0.3548 0.3649 0.0558 Uiso 1.0 4 calc R
H27 H 0.3857 0.1661 0.1933 0.0463 Uiso 1.0 4 calc R
H30 H 0.5969 -0.0575 0.3034 0.0526 Uiso 1.0 4 calc R
H39 H 0.2507 0.1469 0.3157 0.0592 Uiso 1.0 4 calc R
H42 H 0.4506 -0.1702 0.3251 0.0501 Uiso 1.0 4 calc R
H46A H 0.7653 -0.3917 0.5396 0.3183 Uiso 1.0 4 calc R
H46B H 0.8088 -0.4461 0.4928 0.3183 Uiso 1.0 4 calc R
H47A H 0.6675 -0.2834 0.4891 0.5573 Uiso 1.0 4 calc R
H47B H 0.7040 -0.3412 0.4410 0.5573 Uiso 1.0 4 calc R
H48A H 0.8479 -0.2438 0.5127 0.4505 Uiso 1.0 4 calc R
H48B H 0.8740 -0.2867 0.4593 0.4505 Uiso 1.0 4 calc R
H49A H 0.7396 -0.1190 0.4753 0.5055 Uiso 1.0 4 calc R
H49B H 0.7566 -0.1649 0.4215 0.5055 Uiso 1.0 4 calc R
H1A H 0.5021 -0.0283 0.4098 0.0505 Uiso 1.0 4 calc R
H1B H 0.6214 -0.0147 0.3950 0.0505 Uiso 1.0 4 calc R
H8A H 0.4313 0.1034 0.4592 0.0822 Uiso 1.0 4 calc R
H8B H 0.4723 0.2201 0.4588 0.0822 Uiso 1.0 4 calc R
H8C H 0.5305 0.1354 0.4937 0.0822 Uiso 1.0 4 calc R
H28A H 0.3774 0.3346 0.1603 0.0752 Uiso 1.0 4 calc R
H28B H 0.4902 0.3253 0.1423 0.0752 Uiso 1.0 4 calc R
H28C H 0.4735 0.3305 0.2003 0.0752 Uiso 1.0 4 calc R
H29A H 0.3378 0.1757 0.1066 0.0784 Uiso 1.0 4 calc R
H29B H 0.3909 0.0672 0.1211 0.0784 Uiso 1.0 4 calc R
H29C H 0.4538 0.1557 0.0953 0.0784 Uiso 1.0 4 calc R
H31A H 0.7505 -0.1289 0.3346 0.0982 Uiso 1.0 4 calc R
H31B H 0.7708 -0.0093 0.3233 0.0982 Uiso 1.0 4 calc R
H31C H 0.8053 -0.0967 0.2861 0.0982 Uiso 1.0 4 calc R
H32A H 0.6204 -0.2282 0.2769 0.0871 Uiso 1.0 4 calc R
H32B H 0.6755 -0.1885 0.2296 0.0871 Uiso 1.0 4 calc R
H32C H 0.5567 -0.1663 0.2336 0.0871 Uiso 1.0 4 calc R
H40A H 0.1541 0.2743 0.3498 0.1017 Uiso 1.0 4 calc R
H40B H 0.2252 0.2273 0.3950 0.1017 Uiso 1.0 4 calc R
H40C H 0.1078 0.1943 0.3874 0.1017 Uiso 1.0 4 calc R
H41A H 0.0771 0.1482 0.2846 0.1080 Uiso 1.0 4 calc R
H41B H 0.0512 0.0624 0.3244 0.1080 Uiso 1.0 4 calc R
H41C H 0.1235 0.0341 0.2814 0.1080 Uiso 1.0 4 calc R
H43A H 0.3988 -0.3422 0.3084 0.0759 Uiso 1.0 4 calc R
H43B H 0.3028 -0.2665 0.2992 0.0759 Uiso 1.0 4 calc R
H43C H 0.3161 -0.3347 0.3487 0.0759 Uiso 1.0 4 calc R
H44A H 0.5416 -0.2965 0.3714 0.0861 Uiso 1.0 4 calc R
H44B H 0.4595 -0.2978 0.4121 0.0861 Uiso 1.0 4 calc R
H44C H 0.5305 -0.1984 0.4067 0.0861 Uiso 1.0 4 calc R
H45A H 0.6680 -0.5352 0.5389 0.3277 Uiso 1.0 4 calc R
H45B H 0.6726 -0.5530 0.4806 0.3277 Uiso 1.0 4 calc R
H45C H 0.5948 -0.4702 0.5004 0.3277 Uiso 1.0 4 calc R
H50A H 0.8598 -0.0188 0.4324 0.3511 Uiso 1.0 4 calc R
H50B H 0.9345 -0.1168 0.4346 0.3511 Uiso 1.0 4 calc R
H50C H 0.9082 -0.0602 0.4847 0.3511 Uiso 1.0 4 calc R

loop_
_atom_site_aniso_label
_atom_site_aniso_U_11
_atom_site_aniso_U_22
_atom_site_aniso_U_33
_atom_site_aniso_U_12
_atom_site_aniso_U_13
_atom_site_aniso_U_23
Ni1 0.0359(3) 0.0240(3) 0.0313(3) -0.0024(2) -0.00507(18) 0.0005(2)
O1 0.0433(16) 0.0327(15) 0.0506(16) 0.0011(13) -0.0126(13) 0.0028(12)
N1 0.0288(16) 0.0236(15) 0.0317(15) 0.0029(13) -0.0005(13) -0.0014(12)
N2 0.0340(17) 0.0241(16) 0.0362(16) -0.0030(14) -0.0011(14) 0.0019(13)
C1 0.050(3) 0.032(2) 0.042(2) -0.0042(19) -0.0173(19) 0.0085(17)
C2 0.046(3) 0.030(2) 0.0314(18) -0.0044(18) -0.0115(17) 0.0055(16)
C3 0.038(2) 0.033(2) 0.0321(19) -0.0015(18) -0.0080(16) -0.0028(16)
C4 0.041(3) 0.0259(19) 0.036(2) -0.0034(17) -0.0037(17) 0.0010(15)
C5 0.037(2) 0.0258(19) 0.0367(19) 0.0005(17) 0.0000(17) 0.0010(15)
C6 0.041(3) 0.0283(19) 0.0299(18) -0.0008(17) -0.0017(16) 0.0022(15)
C7 0.036(2) 0.0242(19) 0.041(2) 0.0012(17) -0.0048(17) 0.0049(16)
C8 0.066(3) 0.056(3) 0.043(3) -0.007(3) 0.004(3) 0.002(2)
C9 0.042(3) 0.034(3) 0.040(2) -0.0055(18) -0.0056(18) 0.0049(17)
C10 0.074(4) 0.069(4) 0.062(3) -0.031(3) -0.029(3) 0.024(3)
C11 0.093(4) 0.090(4) 0.075(4) -0.037(4) -0.050(3) 0.037(3)
C12 0.071(4) 0.065(4) 0.085(4) -0.032(3) -0.035(3) 0.019(3)
C13 0.052(3) 0.060(3) 0.082(4) -0.021(3) -0.020(3) 0.020(3)
C14 0.051(3) 0.047(3) 0.052(3) -0.011(3) -0.010(2) 0.015(2)
C15 0.046(3) 0.026(2) 0.050(3) -0.0004(18) -0.006(2) 0.0027(17)
C16 0.053(3) 0.030(2) 0.052(3) 0.005(2) 0.001(2) -0.0049(18)
C17 0.047(3) 0.037(3) 0.056(3) 0.003(2) 0.003(2) -0.0073(19)
C18 0.031(2) 0.0247(18) 0.0339(19) 0.0047(16) -0.0028(16) 0.0037(15)
C19 0.044(3) 0.030(2) 0.0336(19) -0.0010(18) -0.0044(18) -0.0055(16)
C20 0.041(3) 0.032(2) 0.034(2) -0.0084(18) -0.0060(18) -0.0050(16)
C21 0.0296(19) 0.0299(19) 0.0306(18) -0.0041(16) 0.0026(16) -0.0071(15)
C22 0.040(2) 0.0244(18) 0.0329(18) 0.0018(17) 0.0008(16) -0.0022(15)
C23 0.046(3) 0.032(2) 0.042(2) -0.0036(18) 0.0035(19) 0.0001(17)
C24 0.039(3) 0.039(3) 0.050(3) -0.007(2) 0.0070(19) -0.007(2)
C25 0.032(2) 0.042(3) 0.047(3) 0.0052(19) -0.0042(18) -0.0128(19)
C26 0.040(3) 0.031(2) 0.037(2) 0.0037(18) -0.0043(18) -0.0056(16)
C27 0.040(3) 0.036(3) 0.040(2) 0.0046(18) 0.0016(18) 0.0060(17)
C28 0.057(3) 0.041(3) 0.053(3) 0.013(3) 0.007(2) 0.011(2)
C29 0.046(3) 0.058(3) 0.051(3) 0.012(3) -0.009(2) 0.004(2)
C30 0.043(3) 0.046(3) 0.043(3) 0.008(2) 0.0017(19) 0.0062(19)
C31 0.063(3) 0.072(4) 0.059(3) 0.021(3) -0.011(3) 0.005(3)
C32 0.063(3) 0.038(3) 0.073(3) 0.008(3) 0.005(3) 0.012(3)
C33 0.034(2) 0.030(2) 0.0341(19) -0.0087(17) -0.0011(16) -0.0005(16)
C34 0.046(3) 0.027(2) 0.041(2) -0.0038(18) 0.0044(18) 0.0004(17)
C35 0.057(3) 0.036(3) 0.048(3) -0.002(2) 0.011(2) 0.0004(19)
C36 0.063(3) 0.049(3) 0.035(2) -0.007(3) 0.009(2) 0.0078(19)
C37 0.046(3) 0.036(3) 0.042(3) -0.0050(19) -0.0039(19) 0.0105(17)
C38 0.036(2) 0.0284(19) 0.042(2) -0.0046(18) -0.0052(17) 0.0012(17)
C39 0.059(3) 0.035(3) 0.056(3) 0.014(3) 0.018(3) 0.013(2)
C40 0.085(4) 0.036(3) 0.085(4) 0.014(3) 0.024(3) 0.008(3)
C41 0.078(4) 0.072(4) 0.063(3) 0.023(3) -0.011(3) 0.020(3)
C42 0.040(3) 0.032(2) 0.054(3) -0.0023(19) 0.0065(19) 0.0057(18)
C43 0.057(3) 0.036(3) 0.058(3) 0.007(2) 0.001(3) -0.008(2)
C44 0.046(3) 0.037(3) 0.086(4) 0.005(2) -0.016(3) 0.002(3)
C45 0.132(8) 0.380(19) 0.144(9) 0.024(11) 0.010(7) -0.135(11)
C46 0.165(12) 0.40(3) 0.225(15) 0.043(15) -0.013(11) -0.179(17)
C47 0.46(4) 0.82(7) 0.100(10) 0.54(5) -0.069(17) -0.045(19)
C48 0.39(3) 0.64(4) 0.079(7) 0.45(3) -0.083(12) -0.090(13)
C49 0.33(3) 0.84(7) 0.085(9) 0.42(4) -0.041(15) -0.07(2)
C50 0.250(16) 0.356(18) 0.097(7) 0.181(17) 0.022(11) -0.024(10)

loop_
_atom_type_symbol
_atom_type_description
_atom_type_scat_dispersion_real
_atom_type_scat_dispersion_imag
_atom_type_scat_source
N N 0.006 0.003
;
International Tables for Crystallography
(1992, Vol. C, Tables 4.2.6.8 and 6.1.1.4)
;
Ni Ni 0.339 1.112
;
International Tables for Crystallography
(1992, Vol. C, Tables 4.2.6.8 and 6.1.1.4)
;
O O 0.011 0.006
;
International Tables for Crystallography
(1992, Vol. C, Tables 4.2.6.8 and 6.1.1.4)
;
H H 0.000 0.000
;
International Tables for Crystallography
(1992, Vol. C, Table 6.1.1.4)
;
C C 0.003 0.002
;
International Tables for Crystallography
(1992, Vol. C, Tables 4.2.6.8 and 6.1.1.4)
;

loop_
_geom_angle_atom_site_label_1
_geom_angle_atom_site_label_2
_geom_angle_atom_site_label_3
_geom_angle
_geom_angle_publ_flag
C1 Ni1 C2 40.70(15) yes
C1 Ni1 C3 74.15(15) yes
C1 Ni1 C6 153.60(15) yes
C1 Ni1 C18 100.85(14) yes
C2 Ni1 C3 41.28(15) yes
C2 Ni1 C6 119.51(14) yes
C2 Ni1 C18 138.67(15) yes
C3 Ni1 C6 80.98(15) yes
C3 Ni1 C18 167.74(15) yes
C6 Ni1 C18 101.71(14) yes
C18 N1 C19 110.9(3) yes
C18 N1 C21 126.2(3) yes
C19 N1 C21 122.6(3) yes
C18 N2 C20 112.0(3) yes
C18 N2 C33 123.7(3) yes
C20 N2 C33 123.7(3) yes
Ni1 C1 C2 69.2(2) yes
Ni1 C2 C1 70.1(2) yes
Ni1 C2 C3 63.51(19) yes
Ni1 C2 C8 122.9(3) yes
C1 C2 C3 115.4(4) yes
C1 C2 C8 120.7(4) yes
C3 C2 C8 121.6(4) yes
Ni1 C3 C2 75.2(2) yes
Ni1 C3 C4 123.0(3) yes
C2 C3 C4 161.5(4) yes
C3 C4 C5 112.5(3) yes
C3 C4 C9 124.1(3) yes
C5 C4 C9 123.4(3) yes
C4 C5 C6 109.1(3) yes
C4 C5 C15 110.1(3) yes
C6 C5 C15 111.0(3) yes
Ni1 C6 C5 111.5(2) yes
Ni1 C6 C7 101.8(3) yes
C5 C6 C7 119.5(3) yes
O1 C7 C6 123.8(4) yes
O1 C7 C17 116.6(4) yes
C6 C7 C17 119.6(3) yes
C4 C9 C10 120.4(4) yes
C4 C9 C14 122.8(4) yes
C10 C9 C14 116.8(4) yes
C9 C10 C11 121.5(5) yes
C10 C11 C12 120.0(5) yes
C11 C12 C13 119.1(5) yes
C12 C13 C14 121.1(5) yes
C9 C14 C13 121.4(4) yes
C5 C15 C16 110.1(3) yes
C15 C16 C17 110.2(4) yes
C7 C17 C16 115.2(4) yes
Ni1 C18 N1 129.0(3) yes
Ni1 C18 N2 128.0(3) yes
N1 C18 N2 103.0(3) yes
N1 C19 C20 107.6(3) yes
N2 C20 C19 106.5(3) yes
N1 C21 C22 119.6(3) yes
N1 C21 C26 118.0(3) yes
C22 C21 C26 122.3(4) yes
C21 C22 C23 117.3(4) yes
C21 C22 C27 122.9(4) yes
C23 C22 C27 119.7(3) yes
C22 C23 C24 121.9(4) yes
C23 C24 C25 119.4(4) yes
C24 C25 C26 121.6(4) yes
C21 C26 C25 117.4(4) yes
C21 C26 C30 121.3(4) yes
C25 C26 C30 121.2(4) yes
C22 C27 C28 110.8(3) yes
C22 C27 C29 110.3(3) yes
C28 C27 C29 110.8(3) yes
C26 C30 C31 113.0(4) yes
C26 C30 C32 109.9(4) yes
C31 C30 C32 110.7(4) yes
N2 C33 C34 119.5(3) yes
N2 C33 C38 117.4(3) yes
C34 C33 C38 123.0(4) yes
C33 C34 C35 117.3(4) yes
C33 C34 C39 122.1(4) yes
C35 C34 C39 120.6(4) yes
C34 C35 C36 120.8(4) yes
C35 C36 C37 120.6(4) yes
C36 C37 C38 121.5(4) yes
C33 C38 C37 116.7(4) yes
C33 C38 C42 122.4(4) yes
C37 C38 C42 120.8(4) yes
C34 C39 C40 112.9(4) yes
C34 C39 C41 109.3(4) yes
C40 C39 C41 109.7(4) yes
C38 C42 C43 110.7(3) yes
C38 C42 C44 113.5(4) yes
C43 C42 C44 109.1(3) yes
C45 C46 C47 118.8(11) yes
C46 C47 C48 108.3(13) yes
C47 C48 C49 106.7(12) yes
C48 C49 C50 111.7(13) yes

loop_
_geom_bond_atom_site_label_1
_geom_bond_atom_site_label_2
_geom_bond_distance
_geom_bond_publ_flag
Ni1 C1 2.049(4) yes
Ni1 C2 2.036(4) yes
Ni1 C3 1.885(4) yes
Ni1 C6 2.047(4) yes
Ni1 C18 1.925(4) yes
O1 C7 1.245(5) yes
N1 C18 1.371(5) yes
N1 C19 1.393(5) yes
N1 C21 1.453(5) yes
N2 C18 1.372(5) yes
N2 C20 1.384(5) yes
N2 C33 1.453(5) yes
C1 C2 1.421(5) yes
C2 C3 1.389(5) yes
C2 C8 1.507(6) yes
C3 C4 1.339(5) yes
C4 C5 1.515(5) yes
C4 C9 1.473(5) yes
C5 C6 1.558(5) yes
C5 C15 1.546(5) yes
C6 C7 1.442(5) yes
C7 C17 1.530(6) yes
C9 C10 1.391(6) yes
C9 C14 1.391(6) yes
C10 C11 1.390(7) yes
C11 C12 1.387(8) yes
C12 C13 1.354(7) yes
C13 C14 1.386(6) yes
C15 C16 1.525(6) yes
C16 C17 1.513(6) yes
C19 C20 1.331(6) yes
C21 C22 1.399(5) yes
C21 C26 1.406(5) yes
C22 C23 1.385(6) yes
C22 C27 1.517(5) yes
C23 C24 1.381(6) yes
C24 C25 1.381(6) yes
C25 C26 1.388(6) yes
C26 C30 1.526(6) yes
C27 C28 1.549(6) yes
C27 C29 1.527(6) yes
C30 C31 1.531(6) yes
C30 C32 1.536(6) yes
C33 C34 1.394(5) yes
C33 C38 1.415(5) yes
C34 C35 1.396(6) yes
C34 C39 1.522(6) yes
C35 C36 1.380(6) yes
C36 C37 1.382(6) yes
C37 C38 1.383(6) yes
C38 C42 1.524(6) yes
C39 C40 1.534(6) yes
C39 C41 1.531(7) yes
C42 C43 1.536(6) yes
C42 C44 1.537(6) yes
C45 C46 1.588(19) yes
C46 C47 1.45(3) yes
C47 C48 1.54(3) yes
C48 C49 1.49(3) yes
C49 C50 1.53(3) yes
